data_2216717
loop_
_publ_author_name
'Yang-Feng Liu'
'Jian-Zhong Chen'
'Chang-Cang Huang'

_publ_section_title
;
 Bis{4-[4-(dimethylamino)styryl]-1-ethylpyridinium}
 di-\m-iodido-bis[iodidocuprate(II)]
;
_journal_coeditor_code PV2032
_journal_issue 12
_journal_name_full 'Acta Crystallographica Section E'
_journal_page_first m2957
_journal_page_last m2957
_journal_paper_doi 10.1107/S160053680705074X
_journal_volume 63
_journal_year 2007
_chemical_formula_iupac '(C17 H21 N2)2 [Cu2 I4]'
_chemical_formula_moiety '2(C17 H21 N2 +), Cu2 I4 2-'
_chemical_formula_sum 'C34 H42 Cu2 I4 N4'
_chemical_formula_weight 1141.42
_chemical_name_systematic
;
Bis{4-[4-(dimethylamino)styryl]-1-ethylpyridinium}
di-\m-iodido-bis[iodidocuprate(II)]
;
_space_group_IT_number 14
_symmetry_cell_setting monoclinic
_symmetry_space_group_name_Hall '-P 2ybc'
_symmetry_space_group_name_H-M 'P 1 21/c 1'
_atom_sites_solution_hydrogens geom
_atom_sites_solution_primary direct
_atom_sites_solution_secondary difmap
_audit_creation_method SHELXL-97
_cell_angle_alpha 90.00
_cell_angle_beta 90.908(14)
_cell_angle_gamma 90.00
_cell_formula_units_Z 2
_cell_length_a 10.707(4)
_cell_length_b 7.367(4)
_cell_length_c 24.127(9)
_cell_measurement_reflns_used 14979
_cell_measurement_temperature 293(2)
_cell_measurement_theta_max 27.48
_cell_measurement_theta_min 3.24
_cell_volume 1902.9(14)
_computing_cell_refinement 'TEXRAY (Molecular Structure Corporation, 1999)'
_computing_data_collection 'TEXRAY (Molecular Structure Corporation, 1999)'
_computing_data_reduction 'TEXSAN (Molecular Structure Corporation, 1999)'
_computing_molecular_graphics 'ORTEX (McArdle, 1995)'
_computing_publication_material SHELXL97
_computing_structure_refinement 'SHELXL97 (Sheldrick, 1997)'
_computing_structure_solution 'SHELXS97 (Sheldrick, 1997)'
_diffrn_ambient_temperature 293(2)
_diffrn_measured_fraction_theta_full 0.997
_diffrn_measured_fraction_theta_max 0.997
_diffrn_measurement_device_type 'Rigaku R-AXIS RAPID Imaging Plate'
_diffrn_measurement_method \w
_diffrn_radiation_monochromator graphite
_diffrn_radiation_source 'fine-focus sealed tube'
_diffrn_radiation_type MoK\a
_diffrn_radiation_wavelength 0.71073
_diffrn_reflns_av_R_equivalents 0.0785
_diffrn_reflns_av_sigmaI/netI 0.0753
_diffrn_reflns_limit_h_max 13
_diffrn_reflns_limit_h_min -13
_diffrn_reflns_limit_k_max 9
_diffrn_reflns_limit_k_min -9
_diffrn_reflns_limit_l_max 31
_diffrn_reflns_limit_l_min -31
_diffrn_reflns_number 18111
_diffrn_reflns_theta_full 27.48
_diffrn_reflns_theta_max 27.48
_diffrn_reflns_theta_min 3.24
_diffrn_standards_decay_% 0
_diffrn_standards_interval_count 'not measured'
_diffrn_standards_interval_time 'not measured'
_diffrn_standards_number 0
_exptl_absorpt_coefficient_mu 4.391
_exptl_absorpt_correction_T_max 0.651
_exptl_absorpt_correction_T_min 0.645
_exptl_absorpt_correction_type multi-scan
_exptl_absorpt_process_details '(Higash,  1995)'
_exptl_crystal_colour brown
_exptl_crystal_density_diffrn 1.992
_exptl_crystal_density_method 'not measured'
_exptl_crystal_description block
_exptl_crystal_F_000 1088.0
_exptl_crystal_size_max 0.100
_exptl_crystal_size_mid 0.100
_exptl_crystal_size_min 0.100
_refine_diff_density_max 0.572
_refine_diff_density_min -0.678
_refine_ls_extinction_method none
_refine_ls_goodness_of_fit_ref 1.053
_refine_ls_hydrogen_treatment constr
_refine_ls_matrix_type full
_refine_ls_number_parameters 199
_refine_ls_number_reflns 4356
_refine_ls_number_restraints 0
_refine_ls_restrained_S_all 1.053
_refine_ls_R_factor_all 0.0438
_refine_ls_R_factor_gt 0.0340
_refine_ls_shift/su_max 0.002
_refine_ls_shift/su_mean 0.000
_refine_ls_structure_factor_coef Fsqd
_refine_ls_weighting_details 'calc w=1/[\s^2^(Fo^2^)+ 0.2770P] where P=(Fo^2^+2Fc^2^)/3'
_refine_ls_weighting_scheme calc
_refine_ls_wR_factor_gt 0.0700
_refine_ls_wR_factor_ref 0.0805
_reflns_number_gt 3506
_reflns_number_total 4356
_reflns_threshold_expression I>2\s(I)
_cod_data_source_file pv2032.cif
_cod_data_source_block I
_cod_depositor_comments
;
The following automatic conversions were performed:
'_symmetry_cell_setting' value 'Monoclinic' changed to 'monoclinic'
according to '/home/saulius/struct/CIF-dictionaries/cif_core.dic'
dictionary named 'cif_core.dic' version 2.4.1 from 2010-06-29.

Automatic conversion script
Id: cif_fix_enum 1527 2010-12-29 10:47:43Z saulius 

The following automatic conversions were performed:

'_symmetry_cell_setting' value 'Monoclinic' changed to 'monoclinic'
according to /home/saulius/struct/CIF-dictionaries/cif_core.dic
dictionary named 'cif_core.dic' version 2.4.1 from 2010-06-29.

Automatic conversion script
Id: cif_fix_values 1715 2011-07-08 13:25:40Z adriana 
;
_cod_original_sg_symbol_H-M 'P 21/c'
_cod_database_code 2216717
_cod_database_fobs_code 2216717

loop_
_symmetry_equiv_pos_as_xyz
'x, y, z'
'-x, y+1/2, -z+1/2'
'-x, -y, -z'
'x, -y-1/2, z-1/2'

loop_
_atom_site_type_symbol
_atom_site_label
_atom_site_fract_x
_atom_site_fract_y
_atom_site_fract_z
_atom_site_U_iso_or_equiv
_atom_site_adp_type
_atom_site_calc_flag
_atom_site_refinement_flags
_atom_site_occupancy
Cu Cu1 -0.02181(5) 0.88384(8) 0.54486(2) 0.06562(15) Uani d . 1
N N1 0.2231(2) 0.2381(5) 0.60271(12) 0.0512(7) Uani d . 1
N N2 0.7093(3) 0.3834(5) 0.22097(13) 0.0654(9) Uani d . 1
I I1 0.16416(2) 0.84431(4) 0.479695(11) 0.06287(10) Uani d . 1
I I2 -0.05789(2) 0.69481(4) 0.629255(10) 0.06314(10) Uani d . 1
C C1 0.3368(3) 0.1598(6) 0.60262(15) 0.0605(10) Uani d . 1
H H1A 0.3621 0.0889 0.6326 0.073 Uiso calc R 1
C C2 0.4154(3) 0.1826(6) 0.55930(15) 0.0594(10) Uani d . 1
H H2A 0.4945 0.1308 0.5608 0.071 Uiso calc R 1
C C3 0.3792(3) 0.2816(5) 0.51307(13) 0.0465(7) Uani d . 1
C C4 0.2609(3) 0.3617(5) 0.51481(14) 0.0497(8) Uani d . 1
H H4A 0.2329 0.4322 0.4851 0.060 Uiso calc R 1
C C5 0.1864(3) 0.3379(5) 0.55932(14) 0.0536(9) Uani d . 1
H H5A 0.1081 0.3924 0.5595 0.064 Uiso calc R 1
C C6 0.4607(3) 0.2970(5) 0.46644(14) 0.0505(8) Uani d . 1
H H6A 0.5424 0.2567 0.4714 0.061 Uiso calc R 1
C C7 0.4299(3) 0.3635(5) 0.41694(14) 0.0517(8) Uani d . 1
H H7A 0.3492 0.4092 0.4133 0.062 Uiso calc R 1
C C8 0.5049(3) 0.3738(5) 0.36851(14) 0.0478(8) Uani d . 1
C C9 0.6319(3) 0.3220(5) 0.36681(14) 0.0501(8) Uani d . 1
H H9A 0.6717 0.2850 0.3994 0.060 Uiso calc R 1
C C10 0.6976(3) 0.3246(5) 0.31940(14) 0.0534(9) Uani d . 1
H H10A 0.7807 0.2876 0.3204 0.064 Uiso calc R 1
C C11 0.6443(3) 0.3813(5) 0.26860(14) 0.0493(8) Uani d . 1
C C12 0.5181(3) 0.4374(6) 0.27021(14) 0.0591(10) Uani d . 1
H H12A 0.4786 0.4786 0.2380 0.071 Uiso calc R 1
C C13 0.4540(3) 0.4320(6) 0.31796(15) 0.0605(10) Uani d . 1
H H13A 0.3711 0.4694 0.3171 0.073 Uiso calc R 1
C C14 0.8395(4) 0.3222(7) 0.21911(19) 0.0844(15) Uani d . 1
H H14A 0.8681 0.2915 0.2558 0.127 Uiso calc R 1
H H14B 0.8906 0.4177 0.2046 0.127 Uiso calc R 1
H H14C 0.8451 0.2174 0.1956 0.127 Uiso calc R 1
C C15 0.6530(4) 0.4375(8) 0.16883(16) 0.0840(15) Uani d . 1
H H15A 0.5687 0.4767 0.1748 0.126 Uiso calc R 1
H H15B 0.6526 0.3364 0.1437 0.126 Uiso calc R 1
H H15C 0.7001 0.5354 0.1533 0.126 Uiso calc R 1
C C16 0.1340(4) 0.2066(7) 0.64840(17) 0.0749(13) Uani d . 1
H H16A 0.0757 0.3074 0.6492 0.090 Uiso calc R 1
H H16B 0.0863 0.0978 0.6400 0.090 Uiso calc R 1
C C17 0.1902(4) 0.1865(8) 0.70363(17) 0.0846(15) Uani d . 1
H H17A 0.1257 0.1675 0.7302 0.127 Uiso calc R 1
H H17B 0.2360 0.2946 0.7130 0.127 Uiso calc R 1
H H17C 0.2459 0.0844 0.7039 0.127 Uiso calc R 1

loop_
_atom_site_aniso_label
_atom_site_aniso_U_11
_atom_site_aniso_U_22
_atom_site_aniso_U_33
_atom_site_aniso_U_12
_atom_site_aniso_U_13
_atom_site_aniso_U_23
Cu1 0.0730(3) 0.0628(4) 0.0608(3) 0.0051(3) -0.0046(2) 0.0030(2)
N1 0.0456(14) 0.057(2) 0.0505(15) -0.0001(14) 0.0014(13) 0.0024(14)
N2 0.0533(16) 0.095(3) 0.0483(16) -0.0006(17) 0.0045(15) 0.0059(16)
I1 0.06111(15) 0.05589(18) 0.07167(17) 0.01157(12) 0.00291(13) 0.00773(12)
I2 0.05782(15) 0.0763(2) 0.05521(15) 0.01122(12) -0.00368(12) 0.00891(12)
C1 0.0540(19) 0.073(3) 0.054(2) 0.0093(19) -0.0013(17) 0.0118(18)
C2 0.0445(17) 0.079(3) 0.055(2) 0.0116(18) -0.0008(16) 0.0060(19)
C3 0.0469(16) 0.046(2) 0.0466(17) -0.0033(15) -0.0019(15) -0.0040(15)
C4 0.0581(19) 0.047(2) 0.0437(16) 0.0083(16) -0.0016(15) -0.0035(14)
C5 0.0477(17) 0.060(3) 0.0528(19) 0.0081(16) -0.0018(16) -0.0072(17)
C6 0.0432(15) 0.058(2) 0.0501(18) 0.0031(16) -0.0001(15) -0.0037(16)
C7 0.0489(17) 0.054(2) 0.0524(18) -0.0021(16) -0.0045(16) -0.0025(16)
C8 0.0448(16) 0.051(2) 0.0471(17) -0.0007(15) 0.0027(15) -0.0022(15)
C9 0.0481(16) 0.057(2) 0.0456(17) -0.0023(16) -0.0063(15) 0.0036(15)
C10 0.0418(15) 0.062(3) 0.056(2) -0.0006(16) -0.0014(16) -0.0009(17)
C11 0.0454(16) 0.053(2) 0.0499(18) -0.0024(15) 0.0001(15) 0.0000(15)
C12 0.0528(19) 0.078(3) 0.0458(17) 0.0059(19) -0.0044(16) 0.0065(17)
C13 0.0400(16) 0.082(3) 0.060(2) 0.0109(18) -0.0017(16) 0.005(2)
C14 0.061(2) 0.121(5) 0.072(3) 0.014(3) 0.021(2) 0.011(3)
C15 0.078(3) 0.121(5) 0.053(2) 0.003(3) 0.007(2) 0.016(2)
C16 0.056(2) 0.097(4) 0.072(3) -0.007(2) 0.017(2) 0.012(2)
C17 0.085(3) 0.115(5) 0.054(2) -0.020(3) 0.015(2) -0.006(2)

loop_
_atom_type_symbol
_atom_type_description
_atom_type_scat_dispersion_real
_atom_type_scat_dispersion_imag
_atom_type_scat_source
C C 0.0033 0.0016 'International Tables Vol C Tables 4.2.6.8 and 6.1.1.4'
H H 0.0000 0.0000 'International Tables Vol C Tables 4.2.6.8 and 6.1.1.4'
N N 0.0061 0.0033 'International Tables Vol C Tables 4.2.6.8 and 6.1.1.4'
I I -0.4742 1.8119 'International Tables Vol C Tables 4.2.6.8 and 6.1.1.4'
Cu Cu 0.3201 1.2651 'International Tables Vol C Tables 4.2.6.8 and 6.1.1.4'

loop_
_geom_angle_atom_site_label_1
_geom_angle_atom_site_label_2
_geom_angle_atom_site_label_3
_geom_angle_site_symmetry_1
_geom_angle_site_symmetry_3
_geom_angle
_geom_angle_publ_flag
I2 Cu1 I1 . . 124.42(3) yes
I2 Cu1 I1 . 3_576 121.38(3) yes
I1 Cu1 I1 . 3_576 114.05(3) yes
I2 Cu1 Cu1 . 3_576 176.04(4) yes
I1 Cu1 Cu1 . 3_576 57.15(2) yes
I1 Cu1 Cu1 3_576 3_576 56.91(3) yes
C5 N1 C1 . . 119.3(3) no
C5 N1 C16 . . 118.9(3) no
C1 N1 C16 . . 121.7(3) no
C11 N2 C15 . . 122.0(3) no
C11 N2 C14 . . 121.7(3) no
C15 N2 C14 . . 116.3(3) no
Cu1 I1 Cu1 . 3_576 65.95(3) yes
N1 C1 C2 . . 121.2(3) no
N1 C1 H1A . . 119.4 no
C2 C1 H1A . . 119.4 no
C1 C2 C3 . . 121.0(3) no
C1 C2 H2A . . 119.5 no
C3 C2 H2A . . 119.5 no
C2 C3 C4 . . 116.2(3) no
C2 C3 C6 . . 120.4(3) no
C4 C3 C6 . . 123.4(3) no
C5 C4 C3 . . 120.8(3) no
C5 C4 H4A . . 119.6 no
C3 C4 H4A . . 119.6 no
N1 C5 C4 . . 121.5(3) no
N1 C5 H5A . . 119.3 no
C4 C5 H5A . . 119.3 no
C7 C6 C3 . . 126.0(3) no
C7 C6 H6A . . 117.0 no
C3 C6 H6A . . 117.0 no
C6 C7 C8 . . 128.3(3) no
C6 C7 H7A . . 115.9 no
C8 C7 H7A . . 115.9 no
C13 C8 C9 . . 114.8(3) no
C13 C8 C7 . . 120.9(3) no
C9 C8 C7 . . 124.2(3) no
C10 C9 C8 . . 122.3(3) no
C10 C9 H9A . . 118.9 no
C8 C9 H9A . . 118.9 no
C9 C10 C11 . . 122.1(3) no
C9 C10 H10A . . 118.9 no
C11 C10 H10A . . 118.9 no
N2 C11 C10 . . 122.4(3) no
N2 C11 C12 . . 121.7(3) no
C10 C11 C12 . . 116.0(3) no
C13 C12 C11 . . 120.9(3) no
C13 C12 H12A . . 119.6 no
C11 C12 H12A . . 119.6 no
C12 C13 C8 . . 123.9(3) no
C12 C13 H13A . . 118.0 no
C8 C13 H13A . . 118.0 no
N2 C14 H14A . . 109.5 no
N2 C14 H14B . . 109.5 no
H14A C14 H14B . . 109.5 no
N2 C14 H14C . . 109.5 no
H14A C14 H14C . . 109.5 no
H14B C14 H14C . . 109.5 no
N2 C15 H15A . . 109.5 no
N2 C15 H15B . . 109.5 no
H15A C15 H15B . . 109.5 no
N2 C15 H15C . . 109.5 no
H15A C15 H15C . . 109.5 no
H15B C15 H15C . . 109.5 no
C17 C16 N1 . . 115.6(3) no
C17 C16 H16A . . 108.4 no
N1 C16 H16A . . 108.4 no
C17 C16 H16B . . 108.4 no
N1 C16 H16B . . 108.4 no
H16A C16 H16B . . 107.5 no
C16 C17 H17A . . 109.5 no
C16 C17 H17B . . 109.5 no
H17A C17 H17B . . 109.5 no
C16 C17 H17C . . 109.5 no
H17A C17 H17C . . 109.5 no
H17B C17 H17C . . 109.5 no

loop_
_geom_bond_atom_site_label_1
_geom_bond_atom_site_label_2
_geom_bond_site_symmetry_2
_geom_bond_distance
_geom_bond_publ_flag
Cu1 I2 . 2.5019(9) yes
Cu1 I1 . 2.5731(9) yes
Cu1 I1 3_576 2.5800(10) yes
Cu1 Cu1 3_576 2.8046(13) yes
N1 C5 . 1.333(5) no
N1 C1 . 1.347(4) no
N1 C16 . 1.488(4) no
N2 C11 . 1.353(4) no
N2 C15 . 1.443(5) no
N2 C14 . 1.466(5) no
I1 Cu1 3_576 2.5800(10) yes
C1 C2 . 1.362(5) no
C1 H1A . 0.9300 no
C2 C3 . 1.383(5) no
C2 H2A . 0.9300 no
C3 C4 . 1.398(5) no
C3 C6 . 1.439(4) no
C4 C5 . 1.359(5) no
C4 H4A . 0.9300 no
C5 H5A . 0.9300 no
C6 C7 . 1.328(5) no
C6 H6A . 0.9300 no
C7 C8 . 1.430(4) no
C7 H7A . 0.9300 no
C8 C13 . 1.395(5) no
C8 C9 . 1.414(5) no
C9 C10 . 1.352(4) no
C9 H9A . 0.9300 no
C10 C11 . 1.407(5) no
C10 H10A . 0.9300 no
C11 C12 . 1.414(5) no
C12 C13 . 1.351(5) no
C12 H12A . 0.9300 no
C13 H13A . 0.9300 no
C14 H14A . 0.9600 no
C14 H14B . 0.9600 no
C14 H14C . 0.9600 no
C15 H15A . 0.9600 no
C15 H15B . 0.9600 no
C15 H15C . 0.9600 no
C16 C17 . 1.461(6) no
C16 H16A . 0.9700 no
C16 H16B . 0.9700 no
C17 H17A . 0.9600 no
C17 H17B . 0.9600 no
C17 H17C . 0.9600 no

loop_
_geom_torsion_atom_site_label_1
_geom_torsion_atom_site_label_2
_geom_torsion_atom_site_label_3
_geom_torsion_atom_site_label_4
_geom_torsion_site_symmetry_1
_geom_torsion_site_symmetry_4
_geom_torsion
I2 Cu1 I1 Cu1 . 3_576 -175.63(4)
I1 Cu1 I1 Cu1 3_576 3_576 0.0
C5 N1 C1 C2 . . 0.8(6)
C16 N1 C1 C2 . . 176.8(4)
N1 C1 C2 C3 . . -2.4(7)
C1 C2 C3 C4 . . 2.6(6)
C1 C2 C3 C6 . . -176.9(4)
C2 C3 C4 C5 . . -1.5(5)
C6 C3 C4 C5 . . 178.0(3)
C1 N1 C5 C4 . . 0.3(6)
C16 N1 C5 C4 . . -175.8(4)
C3 C4 C5 N1 . . 0.1(6)
C2 C3 C6 C7 . . 169.0(4)
C4 C3 C6 C7 . . -10.5(6)
C3 C6 C7 C8 . . -176.6(4)
C6 C7 C8 C13 . . 173.7(4)
C6 C7 C8 C9 . . -4.1(6)
C13 C8 C9 C10 . . -1.7(6)
C7 C8 C9 C10 . . 176.3(4)
C8 C9 C10 C11 . . 0.9(6)
C15 N2 C11 C10 . . 178.4(4)
C14 N2 C11 C10 . . 1.4(6)
C15 N2 C11 C12 . . -1.9(6)
C14 N2 C11 C12 . . -178.9(4)
C9 C10 C11 N2 . . -179.7(4)
C9 C10 C11 C12 . . 0.6(6)
N2 C11 C12 C13 . . 179.1(4)
C10 C11 C12 C13 . . -1.3(6)
C11 C12 C13 C8 . . 0.4(7)
C9 C8 C13 C12 . . 1.0(6)
C7 C8 C13 C12 . . -177.0(4)
C5 N1 C16 C17 . . -148.8(4)
C1 N1 C16 C17 . . 35.2(6)
